data_7060908
loop_
_publ_author_name
'Younes, Eyad A.'
'Issa, Maram J.'
'Abdollahi, Maryam F.'
'Ding, Yuan-Fu'
'Rasras, Anas J.'
'Mok, Greta S. P.'
'Lin, Jian-Bin'
'Zhao, Yuming'

_publ_section_title
;
 Studies of cyanomethylcarbamoyl-bridged anthracene and pyrene
 fluorophores
;
_journal_issue 37
_journal_name_full 'New Journal of Chemistry'
_journal_page_first 17366
_journal_page_last 17376
_journal_paper_doi 10.1039/D1NJ03044B
_journal_volume 45
_journal_year 2021
_chemical_formula_moiety 'C25 H16 N2 O'
_chemical_formula_sum 'C25 H16 N2 O'
_chemical_formula_weight 360.40
_space_group_crystal_system monoclinic
_space_group_IT_number 14
_space_group_name_Hall '-P 2ybc'
_space_group_name_H-M_alt 'P 1 21/c 1'
_atom_sites_solution_hydrogens mixed
_atom_sites_solution_primary dual
_audit_creation_date 2021-02-10
_audit_creation_method
;
Olex2 1.3
(compiled 2020.11.12 svn.r5f609507 for OlexSys, GUI svn.r6226)
;
_audit_update_record
;
2021-06-11 deposited with the CCDC.	2021-08-17 downloaded from the CCDC.
;
_cell_angle_alpha 90
_cell_angle_beta 103.3480(10)
_cell_angle_gamma 90
_cell_formula_units_Z 8
_cell_length_a 10.04500(10)
_cell_length_b 20.4122(2)
_cell_length_c 17.8760(2)
_cell_measurement_reflns_used 23696
_cell_measurement_temperature 100(2)
_cell_measurement_theta_max 78.5020
_cell_measurement_theta_min 3.3180
_cell_volume 3566.29(7)
_computing_cell_refinement 'CrysAlisPro 1.171.41.96a (Rigaku OD, 2021)'
_computing_data_collection 'CrysAlisPro 1.171.41.96a (Rigaku OD, 2021)'
_computing_data_reduction 'CrysAlisPro 1.171.41.96a (Rigaku OD, 2021)'
_computing_molecular_graphics 'Olex2 1.3 (Dolomanov et al., 2009)'
_computing_publication_material 'Olex2 1.3 (Dolomanov et al., 2009)'
_computing_structure_refinement 'SHELXL 2018/3 (Sheldrick, 2015)'
_computing_structure_solution 'SHELXT 2018/2 (Sheldrick, 2018)'
_diffrn_ambient_environment N~2~
_diffrn_ambient_temperature 100(2)
_diffrn_detector 'Hybrid Pixel Array Detector'
_diffrn_detector_area_resol_mean 10.0000
_diffrn_detector_type HyPix
_diffrn_measured_fraction_theta_full 1.000
_diffrn_measured_fraction_theta_max 0.992
_diffrn_measurement_details
;
List of Runs (angles in degrees, time in seconds):

  # Type    Start    End  Width  t~exp~   \w     \q     \k     \f   Frames
#--------------------------------------------------------------------------
  1  \w    -81.00   3.00   0.50    0.90    --  -49.47 105.00 123.00  168
  2  \w     18.00  84.00   0.50    0.90    --   49.47-105.00  22.00  132
  3  \w    -81.00 -18.00   0.50    5.00    --  -90.00 105.00 123.00  126
  4  \w   -161.00 -83.00   0.50    5.00    --  -90.00-105.00  22.00  156
  5  \w    105.00 178.00   0.50    5.00    --  111.50 105.00 123.00  146
  6  \w     41.00 107.00   0.50    5.00    --  111.50-105.00  22.00  132
  7  \w    -16.00  24.00   0.50    0.90    --  -49.47  19.00 120.00   80
  8  \w    -59.00  23.00   0.50    0.90    --  -49.47  57.00  90.00  164
  9  \w    -16.00  24.00   0.50    0.90    --  -49.47  19.00 -30.00   80
 10  \w    -16.00  24.00   0.50    0.90    --  -49.47  19.00 150.00   80
 11  \w    -16.00  24.00   0.50    0.90    --  -49.47  19.00 -60.00   80
 12  \w    -16.00  24.00   0.50    0.90    --  -49.47  19.00-180.00   80
 13  \w   -121.00 -37.00   0.50    0.90    --  -49.47 -57.00   0.00  168
 14  \w    -16.00  24.00   0.50    0.90    --  -49.47  19.00  30.00   80
 15  \w     34.00  95.00   0.50    0.90    --   49.47-125.00  90.00  122
 16  \w   -162.00 -82.00   0.50    5.00    --  -90.00 -30.00  30.00  160
 17  \w    -65.00 -18.00   0.50    5.00    --  -90.00  61.00 -60.00   94
 18  \w    -65.00 -18.00   0.50    5.00    --  -90.00  61.00  90.00   94
 19  \w    -65.00 -18.00   0.50    5.00    --  -90.00  61.00 150.00   94
 20  \w   -161.00 -71.00   0.50    5.00    --  -90.00 -73.00  73.76  180
 21  \w     95.00 178.00   0.50    5.00    --  111.50 125.00-180.00  166
 22  \w    104.00 178.00   0.50    5.00    --  111.50  15.00 -30.00  148
 23  \w     41.00 106.00   0.50    5.00    --  111.50 -93.00  45.28  130
 24  \w    104.00 178.00   0.50    5.00    --  111.50  15.00 120.00  148
 25  \w     41.00  79.00   0.50    5.00    --  111.50 -61.00 -30.00   76
 26  \w     41.00 111.00   0.50    5.00    --  111.50-125.00  60.00  140
 27  \w     97.00 178.00   0.50    5.00    --  111.50  61.00-120.00  162
 28  \w     41.00 105.00   0.50    5.00    --  111.50 -94.00 -30.00  128
 29  \w     41.00 111.00   0.50    5.00    --  111.50-125.00   0.00  140
 30  \w     91.00 178.00   0.50    5.00    --  111.50  77.00  60.00  174
 31  \w     41.00  79.00   0.50    5.00    --  111.50 -61.00 -60.00   76
 32  \w     41.00 105.00   0.50    5.00    --  111.50 -94.00 -60.00  128
 33  \w     41.00 105.00   0.50    5.00    --  111.50 -94.00  90.00  128
 34  \w     41.00 105.00   0.50    5.00    --  111.50 -94.00 120.00  128
 35  \w     97.00 178.00   0.50    5.00    --  111.50  61.00-180.00  162
 36  \w     97.00 178.00   0.50    5.00    --  111.50  61.00 -30.00  162
 37  \w     41.00  79.00   0.50    5.00    --  111.50 -61.00 -90.00   76
 38  \w     41.00  79.00   0.50    5.00    --  111.50 -61.00  90.00   76
 39  \w     41.00 105.00   0.50    5.00    --  111.50 -94.00-150.00  128
 40  \w     41.00 111.00   0.50    5.00    --  111.50-125.00 -60.00  140
 41  \w    102.00 178.00   0.50    5.00    --  111.50  45.00 -90.00  152
 42  \w     41.00  79.00   0.50    5.00    --  111.50 -61.00 120.00   76
 43  \w     41.00 106.00   0.50    5.00    --  111.50-100.00 -98.38  130
 44  \w     97.00 178.00   0.50    5.00    --  111.50  61.00 -60.00  162
 45  \w     95.00 178.00   0.50    5.00    --  111.50 125.00-150.00  166
 46  \w     41.00 105.00   0.50    5.00    --  111.50 -94.00 150.00  128
 47  \w     41.00 111.00   0.50    5.00    --  111.50-125.00 -90.00  140
 48  \w     41.00 111.00   0.50    5.00    --  111.50-125.00 -30.00  140
 49  \w     41.00 105.00   0.50    5.00    --  111.50 -94.00-180.00  128
 50  \w     41.00  79.00   0.50    5.00    --  111.50 -61.00-180.00   76
 51  \w     41.00 105.00   0.50    5.00    --  111.50 -94.00  30.00  128
 52  \w     45.00  94.00   0.50    5.00    --  111.50 -94.00  60.00   98
 53  \w    102.00 177.00   0.50    5.00    --  111.50  45.00-150.00  150
;
_diffrn_measurement_device 'four-circle diffractometer'
_diffrn_measurement_device_type 'XtaLAB Synergy, Dualflex, HyPix'
_diffrn_measurement_method '\w scans'
_diffrn_orient_matrix_type 'CrysAlisPro convention (1999,Acta A55,543-557)'
_diffrn_orient_matrix_UB_11 0.1466111000
_diffrn_orient_matrix_UB_12 0.0213602000
_diffrn_orient_matrix_UB_13 -0.0011739000
_diffrn_orient_matrix_UB_21 -0.0311339000
_diffrn_orient_matrix_UB_22 0.0696066000
_diffrn_orient_matrix_UB_23 0.0245490000
_diffrn_orient_matrix_UB_31 0.0488230000
_diffrn_orient_matrix_UB_32 -0.0197657000
_diffrn_orient_matrix_UB_33 0.0851156000
_diffrn_radiation_monochromator mirror
_diffrn_radiation_probe x-ray
_diffrn_radiation_type 'Cu K\a'
_diffrn_radiation_wavelength 1.54184
_diffrn_reflns_av_R_equivalents 0.0699
_diffrn_reflns_av_unetI/netI 0.0315
_diffrn_reflns_Laue_measured_fraction_full 1.000
_diffrn_reflns_Laue_measured_fraction_max 0.992
_diffrn_reflns_limit_h_max 12
_diffrn_reflns_limit_h_min -12
_diffrn_reflns_limit_k_max 25
_diffrn_reflns_limit_k_min -26
_diffrn_reflns_limit_l_max 22
_diffrn_reflns_limit_l_min -19
_diffrn_reflns_number 88647
_diffrn_reflns_point_group_measured_fraction_full 1.000
_diffrn_reflns_point_group_measured_fraction_max 0.992
_diffrn_reflns_theta_full 67.684
_diffrn_reflns_theta_max 79.786
_diffrn_reflns_theta_min 3.338
_diffrn_source 'micro-focus sealed X-ray tube'
_diffrn_source_type 'PhotonJet (Cu) X-ray Source'
_exptl_absorpt_coefficient_mu 0.652
_exptl_absorpt_correction_T_max 1.00000
_exptl_absorpt_correction_T_min 0.57292
_exptl_absorpt_correction_type multi-scan
_exptl_absorpt_process_details
;
CrysAlisPro 1.171.41.96a (Rigaku Oxford Diffraction, 2021)
Empirical absorption correction using spherical harmonics,
implemented in SCALE3 ABSPACK scaling algorithm.
;
_exptl_crystal_colour yellow
_exptl_crystal_colour_primary yellow
_exptl_crystal_density_diffrn 1.342
_exptl_crystal_description irregular
_exptl_crystal_F_000 1504
_exptl_crystal_size_max 0.194
_exptl_crystal_size_mid 0.115
_exptl_crystal_size_min 0.059
_refine_diff_density_max 0.589
_refine_diff_density_min -0.234
_refine_diff_density_rms 0.075
_refine_ls_extinction_method none
_refine_ls_goodness_of_fit_ref 1.043
_refine_ls_hydrogen_treatment mixed
_refine_ls_matrix_type full
_refine_ls_number_parameters 513
_refine_ls_number_reflns 7713
_refine_ls_number_restraints 0
_refine_ls_restrained_S_all 1.043
_refine_ls_R_factor_all 0.0770
_refine_ls_R_factor_gt 0.0663
_refine_ls_shift/su_max 0.000
_refine_ls_shift/su_mean 0.000
_refine_ls_structure_factor_coef Fsqd
_refine_ls_weighting_details 'w=1/[\s^2^(Fo^2^)+(0.1337P)^2^+0.5485P] where P=(Fo^2^+2Fc^2^)/3'
_refine_ls_weighting_scheme calc
_refine_ls_wR_factor_gt 0.1790
_refine_ls_wR_factor_ref 0.1918
_reflns_Friedel_coverage 0.000
_reflns_number_gt 6200
_reflns_number_total 7713
_reflns_threshold_expression 'I > 2\s(I)'
_cod_data_source_file d1nj03044b2.cif
_cod_data_source_block py-bc
_cod_depositor_comments 'Adding full bibliography for 7060907--7060910.cif.'
_cod_database_code 7060908
_shelx_shelxl_version_number 2018/3
_chemical_oxdiff_formula C25H16N2O
_shelx_space_group_comment
;
The symmetry employed for this shelxl refinement is uniquely defined
by the following loop, which should always be used as a source of
symmetry information in preference to the above space-group names.
They are only intended as comments.
;
_shelx_estimated_absorpt_t_max 0.963
_shelx_estimated_absorpt_t_min 0.884
_reflns_odcompleteness_completeness 99.99
_reflns_odcompleteness_iscentric 1
_reflns_odcompleteness_theta 74.33
_olex2_refinement_description
;
1. Fixed Uiso
 At 1.2 times of:
  All C(H) groups
2.a Ternary CH refined with riding coordinates:
 C8(H8), C33(H33)
2.b Aromatic/amide H refined with riding coordinates:
 C3(H3), C4(H4), C5(H5), C6(H6), C7(H7), C11(H11), C12(H12), C14(H14),
 C15(H15), C17(H17), C18(H18), C19(H19), C21(H21), C22(H22), C28(H28), C29(H29),
  C30(H30), C31(H31), C32(H32), C36(H36), C37(H37), C39(H39), C40(H40),
 C42(H42), C43(H43), C44(H44), C46(H46), C47(H47)
;
_olex2_submission_special_instructions 'No special instructions were received'
_oxdiff_exptl_absorpt_empirical_details
;
Empirical correction (ABSPACK) includes:
- Absorption correction using spherical harmonics
- Frame scaling
;
_oxdiff_exptl_absorpt_empirical_full_max 1.696
_oxdiff_exptl_absorpt_empirical_full_min 0.457

loop_
_space_group_symop_operation_xyz
'x, y, z'
'-x, y+1/2, -z+1/2'
'-x, -y, -z'
'x, -y-1/2, z-1/2'

loop_
_atom_site_label
_atom_site_type_symbol
_atom_site_fract_x
_atom_site_fract_y
_atom_site_fract_z
_atom_site_U_iso_or_equiv
_atom_site_adp_type
_atom_site_occupancy
_atom_site_site_symmetry_order
_atom_site_calc_flag
_atom_site_refinement_flags_posn
_atom_site_refinement_flags_adp
_atom_site_refinement_flags_occupancy
_atom_site_disorder_assembly
_atom_site_disorder_group
O1 O 0.92985(11) 0.36701(6) 0.29193(7) 0.0345(3) Uani 1 1 d . . . . .
N1 N 0.70427(12) 0.38629(6) 0.27475(7) 0.0278(3) Uani 1 1 d . . . . .
H1 H 0.628(2) 0.3757(10) 0.2874(11) 0.038(5) Uiso 1 1 d . . . . .
N2 N 0.61013(16) 0.36521(7) 0.08453(8) 0.0398(3) Uani 1 1 d . . . . .
C1 C 0.82021(14) 0.35484(7) 0.30897(8) 0.0267(3) Uani 1 1 d . . . . .
C2 C 0.80905(14) 0.30441(7) 0.36763(8) 0.0278(3) Uani 1 1 d . . . . .
C3 C 0.70348(15) 0.30356(8) 0.40656(9) 0.0321(3) Uani 1 1 d . . . . .
H3 H 0.634742 0.336462 0.396809 0.038 Uiso 1 1 calc R U . . .
C4 C 0.69965(17) 0.25433(9) 0.45960(9) 0.0368(4) Uani 1 1 d . . . . .
H4 H 0.629510 0.254315 0.487295 0.044 Uiso 1 1 calc R U . . .
C5 C 0.79803(18) 0.20495(9) 0.47245(9) 0.0379(4) Uani 1 1 d . . . . .
H5 H 0.793789 0.170854 0.507997 0.045 Uiso 1 1 calc R U . . .
C6 C 0.90199(17) 0.20564(8) 0.43334(9) 0.0357(4) Uani 1 1 d . . . . .
H6 H 0.968887 0.171879 0.441865 0.043 Uiso 1 1 calc R U . . .
C7 C 0.90853(15) 0.25546(8) 0.38187(9) 0.0311(3) Uani 1 1 d . . . . .
H7 H 0.981253 0.256332 0.356058 0.037 Uiso 1 1 calc R U . . .
C8 C 0.70271(15) 0.43177(7) 0.21150(8) 0.0284(3) Uani 1 1 d . . . . .
H8 H 0.799449 0.444538 0.213104 0.034 Uiso 1 1 calc R U . . .
C9 C 0.64896(16) 0.39610(8) 0.13842(9) 0.0323(3) Uani 1 1 d . . . . .
C10 C 0.62358(15) 0.49365(7) 0.21914(8) 0.0282(3) Uani 1 1 d . . . . .
C11 C 0.49480(16) 0.50529(8) 0.17261(9) 0.0311(3) Uani 1 1 d . . . . .
H11 H 0.455434 0.473983 0.134598 0.037 Uiso 1 1 calc R U . . .
C12 C 0.42231(16) 0.56178(8) 0.18050(9) 0.0317(3) Uani 1 1 d . . . . .
H12 H 0.335613 0.569398 0.146850 0.038 Uiso 1 1 calc R U . . .
C13 C 0.47616(15) 0.60750(7) 0.23765(9) 0.0293(3) Uani 1 1 d . . . . .
C14 C 0.40303(16) 0.66608(8) 0.24835(9) 0.0327(3) Uani 1 1 d . . . . .
H14 H 0.317892 0.675371 0.213963 0.039 Uiso 1 1 calc R U . . .
C15 C 0.45330(17) 0.70816(8) 0.30650(9) 0.0336(3) Uani 1 1 d . . . . .
H15 H 0.401882 0.746009 0.312713 0.040 Uiso 1 1 calc R U . . .
C16 C 0.58262(16) 0.69681(7) 0.35895(9) 0.0314(3) Uani 1 1 d . . . . .
C17 C 0.63546(18) 0.73870(8) 0.42067(10) 0.0357(4) Uani 1 1 d . . . . .
H17 H 0.583482 0.775504 0.429752 0.043 Uiso 1 1 calc R U . . .
C18 C 0.76253(18) 0.72710(8) 0.46859(10) 0.0376(4) Uani 1 1 d . . . . .
H18 H 0.796831 0.756047 0.510190 0.045 Uiso 1 1 calc R U . . .
C19 C 0.84009(17) 0.67393(8) 0.45664(9) 0.0353(4) Uani 1 1 d . . . . .
H19 H 0.927936 0.667242 0.489464 0.042 Uiso 1 1 calc R U . . .
C20 C 0.79074(16) 0.62975(8) 0.39671(9) 0.0313(3) Uani 1 1 d . . . . .
C21 C 0.86746(16) 0.57413(8) 0.38248(9) 0.0318(3) Uani 1 1 d . . . . .
H21 H 0.957038 0.567661 0.413360 0.038 Uiso 1 1 calc R U . . .
C22 C 0.81651(15) 0.53036(7) 0.32637(9) 0.0296(3) Uani 1 1 d . . . . .
H22 H 0.869826 0.493356 0.319529 0.036 Uiso 1 1 calc R U . . .
C23 C 0.68275(15) 0.53901(7) 0.27688(8) 0.0273(3) Uani 1 1 d . . . . .
C24 C 0.60661(15) 0.59565(7) 0.28694(8) 0.0276(3) Uani 1 1 d . . . . .
C25 C 0.66009(15) 0.64085(7) 0.34738(8) 0.0286(3) Uani 1 1 d . . . . .
O2 O 0.42860(11) 0.37524(6) 0.28634(7) 0.0361(3) Uani 1 1 d . . . . .
N3 N 0.20501(13) 0.35561(6) 0.27718(8) 0.0298(3) Uani 1 1 d . . . . .
H3A H 0.128(2) 0.3675(11) 0.2912(12) 0.045(6) Uiso 1 1 d . . . . .
N4 N 0.10353(18) 0.37067(8) 0.08562(9) 0.0452(4) Uani 1 1 d . . . . .
C26 C 0.32217(14) 0.38811(7) 0.30670(8) 0.0283(3) Uani 1 1 d . . . . .
C27 C 0.31568(15) 0.44072(7) 0.36345(9) 0.0298(3) Uani 1 1 d . . . . .
C28 C 0.21374(16) 0.44368(8) 0.40456(9) 0.0340(3) Uani 1 1 d . . . . .
H28 H 0.146192 0.410297 0.398485 0.041 Uiso 1 1 calc R U . . .
C29 C 0.21108(18) 0.49534(9) 0.45424(9) 0.0387(4) Uani 1 1 d . . . . .
H29 H 0.142333 0.496898 0.482852 0.046 Uiso 1 1 calc R U . . .
C30 C 0.3076(2) 0.54473(9) 0.46266(10) 0.0421(4) Uani 1 1 d . . . . .
H30 H 0.303982 0.580411 0.496256 0.051 Uiso 1 1 calc R U . . .
C31 C 0.40942(19) 0.54217(9) 0.42210(10) 0.0405(4) Uani 1 1 d . . . . .
H31 H 0.475617 0.576144 0.427613 0.049 Uiso 1 1 calc R U . . .
C32 C 0.41436(16) 0.48984(8) 0.37345(9) 0.0339(3) Uani 1 1 d . . . . .
H32 H 0.485677 0.487467 0.346691 0.041 Uiso 1 1 calc R U . . .
C33 C 0.19878(15) 0.30817(8) 0.21552(9) 0.0304(3) Uani 1 1 d . . . . .
H33 H 0.294380 0.293807 0.216582 0.036 Uiso 1 1 calc R U . . .
C34 C 0.14430(17) 0.34178(8) 0.14125(9) 0.0349(3) Uani 1 1 d . . . . .
C35 C 0.11615(15) 0.24763(8) 0.22547(9) 0.0306(3) Uani 1 1 d . . . . .
C36 C -0.01216(16) 0.23640(8) 0.17783(10) 0.0339(3) Uani 1 1 d . . . . .
H36 H -0.049297 0.267197 0.138733 0.041 Uiso 1 1 calc R U . . .
C37 C -0.08678(16) 0.18090(8) 0.18653(10) 0.0349(4) Uani 1 1 d . . . . .
H37 H -0.173684 0.173831 0.152871 0.042 Uiso 1 1 calc R U . . .
C38 C -0.03554(16) 0.13528(8) 0.24426(9) 0.0325(3) Uani 1 1 d . . . . .
C39 C -0.10986(17) 0.07715(8) 0.25449(10) 0.0370(4) Uani 1 1 d . . . . .
H39 H -0.195750 0.068690 0.220410 0.044 Uiso 1 1 calc R U . . .
C40 C -0.06005(18) 0.03428(8) 0.31160(10) 0.0383(4) Uani 1 1 d . . . . .
H40 H -0.112005 -0.003564 0.317113 0.046 Uiso 1 1 calc R U . . .
C41 C 0.06981(17) 0.04461(8) 0.36422(10) 0.0349(3) Uani 1 1 d . . . . .
C42 C 0.12254(19) 0.00093(8) 0.42389(10) 0.0397(4) Uani 1 1 d . . . . .
H42 H 0.070476 -0.036319 0.431437 0.048 Uiso 1 1 calc R U . . .
C43 C 0.2499(2) 0.01140(9) 0.47215(10) 0.0431(4) Uani 1 1 d . . . . .
H43 H 0.284697 -0.018938 0.512193 0.052 Uiso 1 1 calc R U . . .
C44 C 0.32706(19) 0.06555(9) 0.46265(10) 0.0395(4) Uani 1 1 d . . . . .
H44 H 0.414570 0.071873 0.495981 0.047 Uiso 1 1 calc R U . . .
C45 C 0.27728(17) 0.11134(8) 0.40418(9) 0.0331(3) Uani 1 1 d . . . . .
C46 C 0.35432(16) 0.16755(8) 0.39192(9) 0.0328(3) Uani 1 1 d . . . . .
H46 H 0.442561 0.174333 0.424265 0.039 Uiso 1 1 calc R U . . .
C47 C 0.30525(16) 0.21131(8) 0.33564(9) 0.0312(3) Uani 1 1 d . . . . .
H47 H 0.359306 0.248267 0.329607 0.037 Uiso 1 1 calc R U . . .
C48 C 0.17248(15) 0.20309(7) 0.28453(9) 0.0294(3) Uani 1 1 d . . . . .
C49 C 0.09469(16) 0.14656(7) 0.29422(9) 0.0301(3) Uani 1 1 d . . . . .
C50 C 0.14710(16) 0.10107(8) 0.35417(9) 0.0309(3) Uani 1 1 d . . . . .

loop_
_atom_site_aniso_label
_atom_site_aniso_U_11
_atom_site_aniso_U_22
_atom_site_aniso_U_33
_atom_site_aniso_U_23
_atom_site_aniso_U_13
_atom_site_aniso_U_12
O1 0.0230(5) 0.0339(6) 0.0483(6) 0.0026(5) 0.0119(4) -0.0004(4)
N1 0.0220(6) 0.0282(6) 0.0338(6) 0.0017(5) 0.0078(5) -0.0005(5)
N2 0.0445(8) 0.0361(7) 0.0393(7) -0.0070(6) 0.0106(6) -0.0015(6)
C1 0.0224(6) 0.0256(7) 0.0321(7) -0.0052(5) 0.0064(5) -0.0007(5)
C2 0.0244(6) 0.0279(7) 0.0292(7) -0.0049(5) 0.0024(5) -0.0027(5)
C3 0.0285(7) 0.0342(8) 0.0328(7) -0.0035(6) 0.0055(6) -0.0007(6)
C4 0.0351(8) 0.0424(9) 0.0342(8) -0.0014(7) 0.0104(6) -0.0056(7)
C5 0.0416(9) 0.0374(9) 0.0320(8) 0.0038(6) 0.0028(6) -0.0062(7)
C6 0.0357(8) 0.0329(8) 0.0354(8) 0.0003(6) 0.0018(6) 0.0021(6)
C7 0.0265(7) 0.0328(8) 0.0319(7) -0.0031(6) 0.0026(6) 0.0008(6)
C8 0.0261(7) 0.0283(7) 0.0316(7) 0.0003(6) 0.0085(5) -0.0005(5)
C9 0.0318(7) 0.0288(7) 0.0375(8) -0.0002(6) 0.0106(6) 0.0004(6)
C10 0.0271(7) 0.0285(7) 0.0298(7) 0.0003(6) 0.0083(5) -0.0013(5)
C11 0.0312(7) 0.0305(7) 0.0310(7) -0.0024(6) 0.0059(6) -0.0004(6)
C12 0.0284(7) 0.0335(8) 0.0317(7) 0.0010(6) 0.0036(6) 0.0021(6)
C13 0.0293(7) 0.0284(7) 0.0306(7) 0.0029(6) 0.0077(6) 0.0019(6)
C14 0.0312(7) 0.0304(8) 0.0361(8) 0.0049(6) 0.0070(6) 0.0034(6)
C15 0.0347(8) 0.0259(7) 0.0417(8) 0.0021(6) 0.0117(6) 0.0041(6)
C16 0.0354(8) 0.0257(7) 0.0349(8) 0.0025(6) 0.0117(6) -0.0025(6)
C17 0.0428(9) 0.0267(7) 0.0401(8) -0.0020(6) 0.0148(7) -0.0024(6)
C18 0.0443(9) 0.0333(8) 0.0355(8) -0.0060(6) 0.0098(7) -0.0082(7)
C19 0.0354(8) 0.0357(8) 0.0334(8) -0.0014(6) 0.0050(6) -0.0046(6)
C20 0.0331(8) 0.0286(7) 0.0316(7) 0.0015(6) 0.0060(6) -0.0032(6)
C21 0.0286(7) 0.0312(8) 0.0335(8) 0.0016(6) 0.0032(6) -0.0019(6)
C22 0.0279(7) 0.0268(7) 0.0337(7) 0.0015(6) 0.0063(6) 0.0002(5)
C23 0.0272(7) 0.0259(7) 0.0294(7) 0.0030(5) 0.0079(5) -0.0016(5)
C24 0.0274(7) 0.0270(7) 0.0286(7) 0.0026(5) 0.0066(5) -0.0007(5)
C25 0.0302(7) 0.0254(7) 0.0308(7) 0.0025(5) 0.0084(6) -0.0014(5)
O2 0.0228(5) 0.0360(6) 0.0513(7) -0.0023(5) 0.0121(5) -0.0003(4)
N3 0.0226(6) 0.0296(6) 0.0383(7) -0.0044(5) 0.0095(5) -0.0010(5)
N4 0.0552(9) 0.0357(8) 0.0433(8) 0.0020(6) 0.0088(7) 0.0021(7)
C26 0.0233(6) 0.0272(7) 0.0343(7) 0.0044(6) 0.0062(5) -0.0001(5)
C27 0.0262(7) 0.0294(7) 0.0316(7) 0.0049(6) 0.0022(5) -0.0003(5)
C28 0.0332(8) 0.0359(8) 0.0333(8) 0.0019(6) 0.0084(6) -0.0002(6)
C29 0.0409(9) 0.0420(9) 0.0340(8) 0.0001(7) 0.0099(7) 0.0031(7)
C30 0.0529(10) 0.0360(9) 0.0336(8) -0.0053(7) 0.0024(7) 0.0040(8)
C31 0.0429(9) 0.0354(9) 0.0405(9) -0.0006(7) 0.0040(7) -0.0089(7)
C32 0.0313(7) 0.0334(8) 0.0352(8) 0.0024(6) 0.0043(6) -0.0037(6)
C33 0.0276(7) 0.0287(7) 0.0354(8) -0.0029(6) 0.0082(6) 0.0019(5)
C34 0.0369(8) 0.0298(8) 0.0380(8) -0.0035(6) 0.0086(6) -0.0013(6)
C35 0.0276(7) 0.0281(7) 0.0366(8) -0.0045(6) 0.0086(6) 0.0001(6)
C36 0.0304(7) 0.0300(8) 0.0396(8) -0.0014(6) 0.0047(6) 0.0017(6)
C37 0.0267(7) 0.0341(8) 0.0413(9) -0.0054(6) 0.0027(6) -0.0016(6)
C38 0.0293(7) 0.0291(8) 0.0396(8) -0.0061(6) 0.0088(6) -0.0003(6)
C39 0.0301(8) 0.0320(8) 0.0483(9) -0.0080(7) 0.0081(7) -0.0031(6)
C40 0.0370(8) 0.0298(8) 0.0497(10) -0.0048(7) 0.0134(7) -0.0052(6)
C41 0.0397(8) 0.0279(7) 0.0391(8) -0.0054(6) 0.0130(7) -0.0003(6)
C42 0.0512(10) 0.0307(8) 0.0396(9) -0.0007(7) 0.0151(8) -0.0016(7)
C43 0.0589(11) 0.0359(9) 0.0339(8) 0.0019(7) 0.0094(8) 0.0033(8)
C44 0.0463(9) 0.0385(9) 0.0310(8) -0.0036(7) 0.0036(7) 0.0018(7)
C45 0.0360(8) 0.0322(8) 0.0308(7) -0.0051(6) 0.0073(6) 0.0028(6)
C46 0.0302(7) 0.0342(8) 0.0324(7) -0.0074(6) 0.0039(6) 0.0004(6)
C47 0.0292(7) 0.0295(7) 0.0354(8) -0.0069(6) 0.0083(6) -0.0018(6)
C48 0.0288(7) 0.0278(7) 0.0321(7) -0.0059(6) 0.0083(6) 0.0011(6)
C49 0.0298(7) 0.0274(7) 0.0340(8) -0.0065(6) 0.0095(6) 0.0009(6)
C50 0.0331(8) 0.0270(7) 0.0337(8) -0.0066(6) 0.0101(6) 0.0005(6)

loop_
_atom_type_symbol
_atom_type_description
_atom_type_scat_dispersion_real
_atom_type_scat_dispersion_imag
_atom_type_scat_source
C C 0.0181 0.0091 'International Tables Vol C Tables 4.2.6.8 and 6.1.1.4'
H H 0.0000 0.0000 'International Tables Vol C Tables 4.2.6.8 and 6.1.1.4'
N N 0.0311 0.0180 'International Tables Vol C Tables 4.2.6.8 and 6.1.1.4'
O O 0.0492 0.0322 'International Tables Vol C Tables 4.2.6.8 and 6.1.1.4'

loop_
_exptl_crystal_face_index_h
_exptl_crystal_face_index_k
_exptl_crystal_face_index_l
_exptl_crystal_face_perp_dist
-2 4 -10 0.0738
0 -3 11 0.0243
-5 3 8 0.0567
4 2 -11 0.0797
-5 -2 9 0.0466
1 -3 11 0.0223
6 -1 -3 0.0950
0 11 -6 0.0435
-1 -13 4 0.0176
3 -7 -9 0.0642
3 -9 4 0.0395
1 -12 -4 0.0484
1 -10 7 0.0176
3 -3 9 0.0371
5 8 -2 0.0747
1 13 2 0.0279
0 11 6 0.0194
0 13 -2 0.0416
-5 -9 3 0.0665

loop_
_geom_angle_atom_site_label_1
_geom_angle_atom_site_label_2
_geom_angle_atom_site_label_3
_geom_angle
_geom_angle_site_symmetry_1
_geom_angle_site_symmetry_3
_geom_angle_publ_flag
C1 N1 H1 118.9(14) . . ?
C1 N1 C8 120.55(12) . . ?
C8 N1 H1 120.1(13) . . ?
O1 C1 N1 121.31(14) . . ?
O1 C1 C2 121.91(13) . . ?
N1 C1 C2 116.78(13) . . ?
C3 C2 C1 123.21(13) . . ?
C7 C2 C1 117.11(13) . . ?
C7 C2 C3 119.66(14) . . ?
C2 C3 H3 120.2 . . ?
C4 C3 C2 119.56(15) . . ?
C4 C3 H3 120.2 . . ?
C3 C4 H4 119.8 . . ?
C3 C4 C5 120.39(15) . . ?
C5 C4 H4 119.8 . . ?
C4 C5 H5 120.1 . . ?
C6 C5 C4 119.90(15) . . ?
C6 C5 H5 120.1 . . ?
C5 C6 H6 120.0 . . ?
C7 C6 C5 120.05(15) . . ?
C7 C6 H6 120.0 . . ?
C2 C7 H7 119.8 . . ?
C6 C7 C2 120.41(15) . . ?
C6 C7 H7 119.8 . . ?
N1 C8 H8 107.9 . . ?
N1 C8 C9 107.83(12) . . ?
N1 C8 C10 111.85(12) . . ?
C9 C8 H8 107.9 . . ?
C9 C8 C10 113.36(12) . . ?
C10 C8 H8 107.9 . . ?
N2 C9 C8 175.85(17) . . ?
C11 C10 C8 121.65(13) . . ?
C11 C10 C23 120.19(14) . . ?
C23 C10 C8 118.14(13) . . ?
C10 C11 H11 119.3 . . ?
C10 C11 C12 121.32(14) . . ?
C12 C11 H11 119.3 . . ?
C11 C12 H12 119.8 . . ?
C11 C12 C13 120.36(14) . . ?
C13 C12 H12 119.8 . . ?
C12 C13 C14 121.92(14) . . ?
C12 C13 C24 119.06(14) . . ?
C24 C13 C14 119.02(14) . . ?
C13 C14 H14 119.4 . . ?
C15 C14 C13 121.21(14) . . ?
C15 C14 H14 119.4 . . ?
C14 C15 H15 119.3 . . ?
C14 C15 C16 121.37(14) . . ?
C16 C15 H15 119.3 . . ?
C17 C16 C15 122.54(15) . . ?
C17 C16 C25 118.95(15) . . ?
C25 C16 C15 118.51(14) . . ?
C16 C17 H17 119.6 . . ?
C18 C17 C16 120.74(15) . . ?
C18 C17 H17 119.6 . . ?
C17 C18 H18 119.6 . . ?
C19 C18 C17 120.76(15) . . ?
C19 C18 H18 119.6 . . ?
C18 C19 H19 119.6 . . ?
C18 C19 C20 120.77(15) . . ?
C20 C19 H19 119.6 . . ?
C19 C20 C21 122.56(14) . . ?
C19 C20 C25 119.04(15) . . ?
C25 C20 C21 118.40(14) . . ?
C20 C21 H21 119.0 . . ?
C22 C21 C20 122.02(14) . . ?
C22 C21 H21 119.0 . . ?
C21 C22 H22 119.5 . . ?
C21 C22 C23 120.97(14) . . ?
C23 C22 H22 119.5 . . ?
C10 C23 C22 123.01(14) . . ?
C10 C23 C24 118.58(13) . . ?
C24 C23 C22 118.41(13) . . ?
C13 C24 C25 119.41(14) . . ?
C23 C24 C13 120.43(14) . . ?
C23 C24 C25 120.15(13) . . ?
C16 C25 C24 120.37(14) . . ?
C20 C25 C16 119.70(14) . . ?
C20 C25 C24 119.93(14) . . ?
C26 N3 H3A 119.2(14) . . ?
C26 N3 C33 120.27(13) . . ?
C33 N3 H3A 120.0(14) . . ?
O2 C26 N3 121.15(14) . . ?
O2 C26 C27 122.10(13) . . ?
N3 C26 C27 116.75(13) . . ?
C28 C27 C26 122.95(14) . . ?
C32 C27 C26 117.71(14) . . ?
C32 C27 C28 119.31(15) . . ?
C27 C28 H28 120.1 . . ?
C29 C28 C27 119.83(15) . . ?
C29 C28 H28 120.1 . . ?
C28 C29 H29 119.7 . . ?
C30 C29 C28 120.60(16) . . ?
C30 C29 H29 119.7 . . ?
C29 C30 H30 120.0 . . ?
C29 C30 C31 119.98(16) . . ?
C31 C30 H30 120.0 . . ?
C30 C31 H31 120.1 . . ?
C30 C31 C32 119.71(16) . . ?
C32 C31 H31 120.1 . . ?
C27 C32 H32 119.7 . . ?
C31 C32 C27 120.54(16) . . ?
C31 C32 H32 119.7 . . ?
N3 C33 H33 107.9 . . ?
N3 C33 C34 108.20(13) . . ?
N3 C33 C35 112.36(12) . . ?
C34 C33 H33 107.9 . . ?
C34 C33 C35 112.45(13) . . ?
C35 C33 H33 107.9 . . ?
N4 C34 C33 176.64(17) . . ?
C36 C35 C33 121.07(14) . . ?
C36 C35 C48 120.51(14) . . ?
C48 C35 C33 118.42(13) . . ?
C35 C36 H36 119.5 . . ?
C37 C36 C35 120.98(15) . . ?
C37 C36 H36 119.5 . . ?
C36 C37 H37 119.6 . . ?
C36 C37 C38 120.72(14) . . ?
C38 C37 H37 119.6 . . ?
C37 C38 C39 122.09(15) . . ?
C37 C38 C49 118.99(15) . . ?
C49 C38 C39 118.92(15) . . ?
C38 C39 H39 119.4 . . ?
C40 C39 C38 121.27(15) . . ?
C40 C39 H39 119.4 . . ?
C39 C40 H40 119.3 . . ?
C39 C40 C41 121.46(15) . . ?
C41 C40 H40 119.3 . . ?
C42 C41 C40 122.21(16) . . ?
C42 C41 C50 119.42(16) . . ?
C50 C41 C40 118.38(15) . . ?
C41 C42 H42 119.7 . . ?
C43 C42 C41 120.66(16) . . ?
C43 C42 H42 119.7 . . ?
C42 C43 H43 119.7 . . ?
C44 C43 C42 120.68(17) . . ?
C44 C43 H43 119.7 . . ?
C43 C44 H44 119.7 . . ?
C43 C44 C45 120.65(16) . . ?
C45 C44 H44 119.7 . . ?
C44 C45 C46 122.40(15) . . ?
C44 C45 C50 119.23(15) . . ?
C50 C45 C46 118.36(15) . . ?
C45 C46 H46 119.1 . . ?
C47 C46 C45 121.86(14) . . ?
C47 C46 H46 119.1 . . ?
C46 C47 H47 119.3 . . ?
C46 C47 C48 121.35(15) . . ?
C48 C47 H47 119.3 . . ?
C35 C48 C47 123.53(14) . . ?
C35 C48 C49 118.46(14) . . ?
C49 C48 C47 118.01(14) . . ?
C38 C49 C48 120.32(15) . . ?
C38 C49 C50 119.59(14) . . ?
C50 C49 C48 120.08(14) . . ?
C45 C50 C41 119.35(15) . . ?
C45 C50 C49 120.31(14) . . ?
C49 C50 C41 120.34(14) . . ?

loop_
_geom_bond_atom_site_label_1
_geom_bond_atom_site_label_2
_geom_bond_distance
_geom_bond_site_symmetry_2
_geom_bond_publ_flag
O1 C1 1.2338(18) . ?
N1 H1 0.88(2) . ?
N1 C1 1.3466(18) . ?
N1 C8 1.4604(19) . ?
N2 C9 1.142(2) . ?
C1 C2 1.492(2) . ?
C2 C3 1.396(2) . ?
C2 C7 1.394(2) . ?
C3 H3 0.9500 . ?
C3 C4 1.388(2) . ?
C4 H4 0.9500 . ?
C4 C5 1.393(3) . ?
C5 H5 0.9500 . ?
C5 C6 1.384(2) . ?
C6 H6 0.9500 . ?
C6 C7 1.383(2) . ?
C7 H7 0.9500 . ?
C8 H8 1.0000 . ?
C8 C9 1.484(2) . ?
C8 C10 1.515(2) . ?
C10 C11 1.387(2) . ?
C10 C23 1.412(2) . ?
C11 H11 0.9500 . ?
C11 C12 1.388(2) . ?
C12 H12 0.9500 . ?
C12 C13 1.397(2) . ?
C13 C14 1.439(2) . ?
C13 C24 1.421(2) . ?
C14 H14 0.9500 . ?
C14 C15 1.353(2) . ?
C15 H15 0.9500 . ?
C15 C16 1.435(2) . ?
C16 C17 1.400(2) . ?
C16 C25 1.424(2) . ?
C17 H17 0.9500 . ?
C17 C18 1.384(3) . ?
C18 H18 0.9500 . ?
C18 C19 1.381(2) . ?
C19 H19 0.9500 . ?
C19 C20 1.400(2) . ?
C20 C21 1.428(2) . ?
C20 C25 1.420(2) . ?
C21 H21 0.9500 . ?
C21 C22 1.352(2) . ?
C22 H22 0.9500 . ?
C22 C23 1.439(2) . ?
C23 C24 1.420(2) . ?
C24 C25 1.428(2) . ?
O2 C26 1.2344(18) . ?
N3 H3A 0.90(2) . ?
N3 C26 1.3479(19) . ?
N3 C33 1.4576(19) . ?
N4 C34 1.147(2) . ?
C26 C27 1.489(2) . ?
C27 C28 1.393(2) . ?
C27 C32 1.392(2) . ?
C28 H28 0.9500 . ?
C28 C29 1.383(2) . ?
C29 H29 0.9500 . ?
C29 C30 1.382(3) . ?
C30 H30 0.9500 . ?
C30 C31 1.385(3) . ?
C31 H31 0.9500 . ?
C31 C32 1.385(2) . ?
C32 H32 0.9500 . ?
C33 H33 1.0000 . ?
C33 C34 1.482(2) . ?
C33 C35 1.522(2) . ?
C35 C36 1.390(2) . ?
C35 C48 1.409(2) . ?
C36 H36 0.9500 . ?
C36 C37 1.387(2) . ?
C37 H37 0.9500 . ?
C37 C38 1.397(2) . ?
C38 C39 1.436(2) . ?
C38 C49 1.422(2) . ?
C39 H39 0.9500 . ?
C39 C40 1.350(3) . ?
C40 H40 0.9500 . ?
C40 C41 1.437(2) . ?
C41 C42 1.397(2) . ?
C41 C50 1.424(2) . ?
C42 H42 0.9500 . ?
C42 C43 1.385(3) . ?
C43 H43 0.9500 . ?
C43 C44 1.383(3) . ?
C44 H44 0.9500 . ?
C44 C45 1.405(2) . ?
C45 C46 1.429(2) . ?
C45 C50 1.419(2) . ?
C46 H46 0.9500 . ?
C46 C47 1.351(2) . ?
C47 H47 0.9500 . ?
C47 C48 1.442(2) . ?
C48 C49 1.427(2) . ?
C49 C50 1.424(2) . ?

loop_
_geom_hbond_atom_site_label_D
_geom_hbond_atom_site_label_H
_geom_hbond_atom_site_label_A
_geom_hbond_distance_DH
_geom_hbond_distance_HA
_geom_hbond_distance_DA
_geom_hbond_angle_DHA
_geom_hbond_site_symmetry_A
_geom_hbond_publ_flag
N1 H1 O2 0.88(2) 1.99(2) 2.8331(16) 159.3(19) . yes
N3 H3A O1 0.90(2) 1.99(2) 2.8460(16) 158(2) 1_455 yes

loop_
_geom_torsion_atom_site_label_1
_geom_torsion_atom_site_label_2
_geom_torsion_atom_site_label_3
_geom_torsion_atom_site_label_4
_geom_torsion
_geom_torsion_site_symmetry_1
_geom_torsion_site_symmetry_2
_geom_torsion_site_symmetry_3
_geom_torsion_site_symmetry_4
_geom_torsion_publ_flag
O1 C1 C2 C3 158.29(15) . . . . ?
O1 C1 C2 C7 -23.2(2) . . . . ?
N1 C1 C2 C3 -22.3(2) . . . . ?
N1 C1 C2 C7 156.25(13) . . . . ?
N1 C8 C10 C11 -106.14(16) . . . . ?
N1 C8 C10 C23 72.06(17) . . . . ?
C1 N1 C8 C9 97.78(15) . . . . ?
C1 N1 C8 C10 -136.93(13) . . . . ?
C1 C2 C3 C4 179.13(14) . . . . ?
C1 C2 C7 C6 -177.56(13) . . . . ?
C2 C3 C4 C5 -1.8(2) . . . . ?
C3 C2 C7 C6 1.0(2) . . . . ?
C3 C4 C5 C6 1.4(2) . . . . ?
C4 C5 C6 C7 0.3(2) . . . . ?
C5 C6 C7 C2 -1.5(2) . . . . ?
C7 C2 C3 C4 0.7(2) . . . . ?
C8 N1 C1 O1 5.4(2) . . . . ?
C8 N1 C1 C2 -174.06(12) . . . . ?
C8 C10 C11 C12 179.31(14) . . . . ?
C8 C10 C23 C22 2.6(2) . . . . ?
C8 C10 C23 C24 -177.02(12) . . . . ?
C9 C8 C10 C11 16.0(2) . . . . ?
C9 C8 C10 C23 -165.75(13) . . . . ?
C10 C11 C12 C13 -2.1(2) . . . . ?
C10 C23 C24 C13 -2.6(2) . . . . ?
C10 C23 C24 C25 176.69(13) . . . . ?
C11 C10 C23 C22 -179.15(14) . . . . ?
C11 C10 C23 C24 1.2(2) . . . . ?
C11 C12 C13 C14 -178.98(14) . . . . ?
C11 C12 C13 C24 0.7(2) . . . . ?
C12 C13 C14 C15 176.48(15) . . . . ?
C12 C13 C24 C23 1.7(2) . . . . ?
C12 C13 C24 C25 -177.61(13) . . . . ?
C13 C14 C15 C16 1.2(2) . . . . ?
C13 C24 C25 C16 0.9(2) . . . . ?
C13 C24 C25 C20 -179.60(13) . . . . ?
C14 C13 C24 C23 -178.65(13) . . . . ?
C14 C13 C24 C25 2.0(2) . . . . ?
C14 C15 C16 C17 -178.42(15) . . . . ?
C14 C15 C16 C25 1.8(2) . . . . ?
C15 C16 C17 C18 -178.03(15) . . . . ?
C15 C16 C25 C20 177.66(14) . . . . ?
C15 C16 C25 C24 -2.9(2) . . . . ?
C16 C17 C18 C19 0.0(3) . . . . ?
C17 C16 C25 C20 -2.1(2) . . . . ?
C17 C16 C25 C24 177.36(13) . . . . ?
C17 C18 C19 C20 -1.3(3) . . . . ?
C18 C19 C20 C21 -179.88(15) . . . . ?
C18 C19 C20 C25 0.9(2) . . . . ?
C19 C20 C21 C22 177.29(15) . . . . ?
C19 C20 C25 C16 0.8(2) . . . . ?
C19 C20 C25 C24 -178.66(14) . . . . ?
C20 C21 C22 C23 1.6(2) . . . . ?
C21 C20 C25 C16 -178.44(14) . . . . ?
C21 C20 C25 C24 2.1(2) . . . . ?
C21 C22 C23 C10 -177.98(14) . . . . ?
C21 C22 C23 C24 1.7(2) . . . . ?
C22 C23 C24 C13 177.72(13) . . . . ?
C22 C23 C24 C25 -3.0(2) . . . . ?
C23 C10 C11 C12 1.1(2) . . . . ?
C23 C24 C25 C16 -178.38(13) . . . . ?
C23 C24 C25 C20 1.1(2) . . . . ?
C24 C13 C14 C15 -3.2(2) . . . . ?
C25 C16 C17 C18 1.7(2) . . . . ?
C25 C20 C21 C22 -3.5(2) . . . . ?
O2 C26 C27 C28 -160.01(15) . . . . ?
O2 C26 C27 C32 22.0(2) . . . . ?
N3 C26 C27 C28 21.2(2) . . . . ?
N3 C26 C27 C32 -156.85(14) . . . . ?
N3 C33 C35 C36 108.27(16) . . . . ?
N3 C33 C35 C48 -71.45(17) . . . . ?
C26 N3 C33 C34 -95.16(16) . . . . ?
C26 N3 C33 C35 140.09(14) . . . . ?
C26 C27 C28 C29 -177.57(14) . . . . ?
C26 C27 C32 C31 176.31(14) . . . . ?
C27 C28 C29 C30 1.0(3) . . . . ?
C28 C27 C32 C31 -1.8(2) . . . . ?
C28 C29 C30 C31 -1.1(3) . . . . ?
C29 C30 C31 C32 -0.3(3) . . . . ?
C30 C31 C32 C27 1.7(3) . . . . ?
C32 C27 C28 C29 0.4(2) . . . . ?
C33 N3 C26 O2 -5.2(2) . . . . ?
C33 N3 C26 C27 173.61(13) . . . . ?
C33 C35 C36 C37 179.41(14) . . . . ?
C33 C35 C48 C47 -0.8(2) . . . . ?
C33 C35 C48 C49 179.59(13) . . . . ?
C34 C33 C35 C36 -14.1(2) . . . . ?
C34 C33 C35 C48 166.17(13) . . . . ?
C35 C36 C37 C38 0.9(3) . . . . ?
C35 C48 C49 C38 1.1(2) . . . . ?
C35 C48 C49 C50 -178.83(13) . . . . ?
C36 C35 C48 C47 179.49(14) . . . . ?
C36 C35 C48 C49 -0.1(2) . . . . ?
C36 C37 C38 C39 -179.62(15) . . . . ?
C36 C37 C38 C49 0.0(2) . . . . ?
C37 C38 C39 C40 -178.60(16) . . . . ?
C37 C38 C49 C48 -1.0(2) . . . . ?
C37 C38 C49 C50 178.89(14) . . . . ?
C38 C39 C40 C41 -0.5(3) . . . . ?
C38 C49 C50 C41 0.0(2) . . . . ?
C38 C49 C50 C45 179.55(14) . . . . ?
C39 C38 C49 C48 178.62(14) . . . . ?
C39 C38 C49 C50 -1.5(2) . . . . ?
C39 C40 C41 C42 179.64(16) . . . . ?
C39 C40 C41 C50 -1.0(2) . . . . ?
C40 C41 C42 C43 178.05(16) . . . . ?
C40 C41 C50 C45 -178.31(14) . . . . ?
C40 C41 C50 C49 1.3(2) . . . . ?
C41 C42 C43 C44 0.5(3) . . . . ?
C42 C41 C50 C45 1.0(2) . . . . ?
C42 C41 C50 C49 -179.36(14) . . . . ?
C42 C43 C44 C45 0.5(3) . . . . ?
C43 C44 C45 C46 -179.32(16) . . . . ?
C43 C44 C45 C50 -0.7(2) . . . . ?
C44 C45 C46 C47 -179.83(15) . . . . ?
C44 C45 C50 C41 -0.1(2) . . . . ?
C44 C45 C50 C49 -179.67(14) . . . . ?
C45 C46 C47 C48 -0.5(2) . . . . ?
C46 C45 C50 C41 178.61(14) . . . . ?
C46 C45 C50 C49 -1.0(2) . . . . ?
C46 C47 C48 C35 179.36(14) . . . . ?
C46 C47 C48 C49 -1.0(2) . . . . ?
C47 C48 C49 C38 -178.56(13) . . . . ?
C47 C48 C49 C50 1.5(2) . . . . ?
C48 C35 C36 C37 -0.9(2) . . . . ?
C48 C49 C50 C41 179.88(13) . . . . ?
C48 C49 C50 C45 -0.5(2) . . . . ?
C49 C38 C39 C40 1.8(2) . . . . ?
C50 C41 C42 C43 -1.3(2) . . . . ?
C50 C45 C46 C47 1.5(2) . . . . ?

loop_
_exptl_oxdiff_crystal_face_indexfrac_h
_exptl_oxdiff_crystal_face_indexfrac_k
_exptl_oxdiff_crystal_face_indexfrac_l
_exptl_oxdiff_crystal_face_x
_exptl_oxdiff_crystal_face_y
_exptl_oxdiff_crystal_face_z
-1.5968 4.1607 -9.7000 -0.1338 0.1012 -0.9858
0.0758 -3.0646 10.9504 -0.0672 0.0531 0.9963
-5.3303 2.7879 8.2355 -0.7316 0.5622 0.3856
3.5144 2.3934 -10.7281 0.5790 -0.2062 -0.7889
-4.8663 -1.6111 9.3815 -0.7589 0.2697 0.5928
0.5333 -3.4539 10.6403 -0.0081 0.0042 1.0000
6.4988 -0.7114 -3.3268 0.9415 -0.3335 0.0482
0.3490 11.2611 -6.0678 0.2988 0.6240 -0.7220
-0.6443 -12.6029 3.5799 -0.3679 -0.7693 0.5224
3.1775 -6.7906 -9.2831 0.3317 -0.7995 -0.5008
3.2697 -9.4781 4.1563 0.2720 -0.6595 0.7007
0.8899 -12.4345 -3.9549 -0.1305 -0.9903 -0.0474
0.9852 -9.7133 7.0859 -0.0714 -0.5328 0.8432
2.5673 -3.4886 8.8886 0.2914 -0.1046 0.9509
5.0391 8.4090 -1.9210 0.9207 0.3813 -0.0837
1.1071 12.6829 2.2051 0.4306 0.9025 -0.0089
-0.0651 11.2919 5.9346 0.2247 0.9337 0.2788
-0.4879 12.9484 -2.0613 0.2075 0.8659 -0.4552
-4.9068 -8.6500 3.0061 -0.9077 -0.3755 0.1873
